data_7709228
loop_
_publ_author_name
'Zhu, Jie'
'Samperisi, Laura'
'Kalaj, Mark'
'Chiong, Jerika A.'
'Bailey, Jake B.'
'Zhang, Zhiyin'
'Yu, Chung-Jui'
'Sikma, R. Eric'
'Zou, Xiaodong'
'Cohen, Seth M.'
'Huang, Zhehao'
'Tezcan, F. Akif'

_publ_section_title
;
 Metal-hydrogen-pi-bonded organic frameworks.
;
_journal_issue 5
_journal_name_full 'Dalton transactions (Cambridge, England : 2003)'
_journal_page_first 1927
_journal_page_last 1935
_journal_paper_doi 10.1039/d1dt04278e
_journal_volume 51
_journal_year 2022
_chemical_formula_sum 'C11 Fe0.17 Ga0.17 N2 O4'
_chemical_formula_weight 245.06
_space_group_crystal_system trigonal
_space_group_IT_number 165
_space_group_name_Hall '-P 3 2"c'
_space_group_name_H-M_alt 'P -3 c 1'
_audit_creation_method SHELXL-2014/7
_audit_update_record
;
2021-11-03 deposited with the CCDC.	2022-01-05 downloaded from the CCDC.
;
_cell_angle_alpha 90
_cell_angle_beta 90
_cell_angle_gamma 120
_cell_formula_units_Z 12
_cell_length_a 18.200(3)
_cell_length_b 18.200(3)
_cell_length_c 16.170(3)
_cell_measurement_reflns_used 4561
_cell_measurement_temperature 98(2)
_cell_measurement_theta_max 0.930
_cell_measurement_theta_min 0.046
_cell_volume 4638.6(14)
_computing_structure_refinement 'SHELXL-2014/7 (Sheldrick, 2014)'
_diffrn_ambient_temperature 98(2)
_diffrn_measured_fraction_theta_full 0.986
_diffrn_measured_fraction_theta_max 0.985
_diffrn_measurement_device_type 'JEOL JEM-2100 LaB6 '
_diffrn_radiation_type electrons
_diffrn_radiation_wavelength 0.0251
_diffrn_reflns_av_R_equivalents 0.1942
_diffrn_reflns_av_unetI/netI 0.2048
_diffrn_reflns_Laue_measured_fraction_full 0.986
_diffrn_reflns_Laue_measured_fraction_max 0.985
_diffrn_reflns_limit_h_max 11
_diffrn_reflns_limit_h_min -11
_diffrn_reflns_limit_k_max 17
_diffrn_reflns_limit_k_min -17
_diffrn_reflns_limit_l_max 15
_diffrn_reflns_limit_l_min -15
_diffrn_reflns_number 4561
_diffrn_reflns_point_group_measured_fraction_full 0.986
_diffrn_reflns_point_group_measured_fraction_max 0.985
_diffrn_reflns_theta_full 0.710
_diffrn_reflns_theta_max 0.930
_diffrn_reflns_theta_min 0.046
_exptl_absorpt_coefficient_mu 0.000
_exptl_crystal_density_diffrn 1.053
_exptl_crystal_description needle-like
_exptl_crystal_F_000 508
_refine_diff_density_max 0.167
_refine_diff_density_min -0.163
_refine_diff_density_rms 0.058
_refine_ls_extinction_method none
_refine_ls_goodness_of_fit_ref 1.219
_refine_ls_hydrogen_treatment undef
_refine_ls_matrix_type full
_refine_ls_number_parameters 117
_refine_ls_number_reflns 1540
_refine_ls_number_restraints 15
_refine_ls_restrained_S_all 1.217
_refine_ls_R_factor_all 0.3547
_refine_ls_R_factor_gt 0.2025
_refine_ls_shift/su_max 0.000
_refine_ls_shift/su_mean 0.000
_refine_ls_structure_factor_coef Fsqd
_refine_ls_weighting_details 'w=1/[\s^2^(Fo^2^)+(0.2000P)^2^] where P=(Fo^2^+2Fc^2^)/3'
_refine_ls_weighting_scheme calc
_refine_ls_wR_factor_gt 0.4510
_refine_ls_wR_factor_ref 0.5265
_reflns_Friedel_coverage 0.000
_reflns_number_gt 449
_reflns_number_total 1540
_reflns_threshold_expression 'I > 2\s(I)'
_cod_data_source_file d1dt04278e2.cif
_cod_data_source_block Ga-HAF-2_FeCl3
_cod_depositor_comments 'Adding full bibliography for 7709227--7709228.cif.'
_cod_original_cell_volume 4638.6(16)
_cod_database_code 7709228
_shelx_shelxl_version_number 2014/7
_shelx_space_group_comment
;
The symmetry employed for this shelxl refinement is uniquely defined
by the following loop, which should always be used as a source of
symmetry information in preference to the above space-group names.
They are only intended as comments.
;

loop_
_space_group_symop_operation_xyz
'x, y, z'
'-y, x-y, z'
'-x+y, -x, z'
'y, x, -z+1/2'
'x-y, -y, -z+1/2'
'-x, -x+y, -z+1/2'
'-x, -y, -z'
'y, -x+y, -z'
'x-y, x, -z'
'-y, -x, z-1/2'
'-x+y, y, z-1/2'
'x, x-y, z-1/2'

loop_
_atom_site_label
_atom_site_type_symbol
_atom_site_fract_x
_atom_site_fract_y
_atom_site_fract_z
_atom_site_U_iso_or_equiv
_atom_site_adp_type
_atom_site_occupancy
_atom_site_site_symmetry_order
_atom_site_calc_flag
_atom_site_refinement_flags_posn
_atom_site_refinement_flags_adp
_atom_site_refinement_flags_occupancy
_atom_site_disorder_assembly
_atom_site_disorder_group
Ga1 Ga 0.6667 0.3333 0.6311(4) 0.103(5) Uani 0.5 3 d S T P . .
Fe1 Fe 0.6667 0.3333 0.6311(4) 0.103(5) Uani 0.5 3 d S T P . .
C9 C 0.6042(16) 0.0079(14) 0.3382(8) 0.180(7) Uani 1 1 d D . . . .
O2 O 0.6469(12) 0.2317(14) 0.5585(9) 0.117(7) Uani 1 1 d . . . . .
C2 C 0.6349(14) 0.0944(11) 0.5568(8) 0.145(5) Uani 1 1 d D . . . .
C7 C 0.6030(14) 0.0096(11) 0.4316(8) 0.145(5) Uani 1 1 d D . . . .
C8 C 0.6239(14) 0.0863(11) 0.4706(7) 0.145(5) Uani 1 1 d D . . . .
C1 C 0.6548(14) 0.1771(15) 0.5938(10) 0.128(9) Uani 1 1 d . . . . .
C6 C 0.5758(14) -0.0637(10) 0.4792(7) 0.145(5) Uani 1 1 d D . . . .
C4 C 0.5819(14) -0.0559(11) 0.5665(7) 0.145(5) Uani 1 1 d D . . . .
C3 C 0.6066(15) 0.0209(11) 0.6053(8) 0.145(5) Uani 1 1 d D . . . .
C5 C 0.555(2) -0.131(3) 0.6186(12) 0.203(14) Uani 1 1 d . . . . .
N1 N 0.6946(19) 0.1937(19) 0.6660(16) 0.198(14) Uani 1 1 d . . . . .
N2 N 0.481(2) -0.2027(18) 0.5886(17) 0.172(11) Uani 1 1 d . . . . .
C10 C 0.5617(16) -0.0710(13) 0.2973(8) 0.180(7) Uani 1 1 d . . . . .
C11 C 0.6328(16) 0.0752(12) 0.2886(8) 0.180(7) Uani 1 1 d . . . . .
O1 O 0.7029(18) 0.268(3) 0.7011(11) 0.225(16) Uani 1 1 d . . . . .
O3 O 0.5755(17) -0.1270(17) 0.6900(11) 0.216(13) Uani 1 1 d . . . . .
O4 O 0.443(3) -0.274(3) 0.6304(12) 0.31(2) Uani 1 1 d . . . . .

loop_
_atom_site_aniso_label
_atom_site_aniso_U_11
_atom_site_aniso_U_22
_atom_site_aniso_U_33
_atom_site_aniso_U_23
_atom_site_aniso_U_13
_atom_site_aniso_U_12
Ga1 0.138(7) 0.138(7) 0.031(4) 0.000 0.000 0.069(3)
Fe1 0.138(7) 0.138(7) 0.031(4) 0.000 0.000 0.069(3)
C9 0.298(19) 0.163(14) 0.038(5) 0.016(6) 0.005(8) 0.085(14)
O2 0.157(18) 0.15(2) 0.055(8) 0.008(10) 0.005(9) 0.090(15)
C2 0.219(11) 0.143(10) 0.050(4) 0.015(4) 0.011(5) 0.074(9)
C7 0.219(11) 0.143(10) 0.050(4) 0.015(4) 0.011(5) 0.074(9)
C8 0.219(11) 0.143(10) 0.050(4) 0.015(4) 0.011(5) 0.074(9)
C1 0.19(2) 0.16(2) 0.046(10) 0.001(12) -0.014(11) 0.10(2)
C6 0.219(11) 0.143(10) 0.050(4) 0.015(4) 0.011(5) 0.074(9)
C4 0.219(11) 0.143(10) 0.050(4) 0.015(4) 0.011(5) 0.074(9)
C3 0.219(11) 0.143(10) 0.050(4) 0.015(4) 0.011(5) 0.074(9)
C5 0.29(4) 0.27(4) 0.039(12) 0.058(16) 0.048(16) 0.13(3)
N1 0.24(3) 0.26(3) 0.106(17) -0.057(19) -0.012(17) 0.14(3)
N2 0.22(3) 0.11(2) 0.14(2) 0.052(17) 0.06(2) 0.05(2)
C10 0.298(19) 0.163(14) 0.038(5) 0.016(6) 0.005(8) 0.085(14)
C11 0.298(19) 0.163(14) 0.038(5) 0.016(6) 0.005(8) 0.085(14)
O1 0.20(2) 0.47(6) 0.065(10) 0.055(19) 0.019(14) 0.21(3)
O3 0.24(3) 0.30(3) 0.071(11) 0.044(13) 0.013(13) 0.11(3)
O4 0.39(5) 0.39(6) 0.083(12) 0.01(2) 0.017(18) 0.13(5)

loop_
_atom_type_symbol
_atom_type_description
_atom_type_scat_dispersion_real
_atom_type_scat_dispersion_imag
_atom_type_scat_source
C C 0.0000 0.0000 'International Tables Vol C Tables 4.2.6.8 and 6.1.1.4'
N N 0.0000 0.0000 'International Tables Vol C Tables 4.2.6.8 and 6.1.1.4'
O O 0.0000 0.0000 'International Tables Vol C Tables 4.2.6.8 and 6.1.1.4'
Ga Ga 0.0000 0.0000 'International Tables Vol C Tables 4.2.6.8 and 6.1.1.4'
Fe Fe 0.0000 0.0000 'International Tables Vol C Tables 4.2.6.8 and 6.1.1.4'

loop_
_geom_angle_atom_site_label_1
_geom_angle_atom_site_label_2
_geom_angle_atom_site_label_3
_geom_angle
_geom_angle_site_symmetry_1
_geom_angle_site_symmetry_3
_geom_angle_publ_flag
O1 Ga1 O1 90.5(12) . 2_655 ?
O1 Ga1 O1 90.5(12) . 3_665 ?
O1 Ga1 O1 90.5(12) 2_655 3_665 ?
O1 Ga1 O2 75.4(12) . . ?
O1 Ga1 O2 156.4(12) 2_655 . ?
O1 Ga1 O2 108.2(9) 3_665 . ?
O1 Ga1 O2 108.2(9) . 2_655 ?
O1 Ga1 O2 75.4(12) 2_655 2_655 ?
O1 Ga1 O2 156.4(12) 3_665 2_655 ?
O2 Ga1 O2 90.9(7) . 2_655 ?
O1 Ga1 O2 156.4(12) . 3_665 ?
O1 Ga1 O2 108.2(9) 2_655 3_665 ?
O1 Ga1 O2 75.4(12) 3_665 3_665 ?
O2 Ga1 O2 90.9(7) . 3_665 ?
O2 Ga1 O2 90.9(7) 2_655 3_665 ?
C11 C9 C10 114.7(14) . . ?
C11 C9 C7 125.8(18) . . ?
C10 C9 C7 118.9(16) . . ?
C1 O2 Ga1 115.3(12) . . ?
C8 C2 C3 119.2(14) . . ?
C8 C2 C1 117.1(15) . . ?
C3 C2 C1 121.8(14) . . ?
C6 C7 C8 119.6(13) . . ?
C6 C7 C9 122.1(15) . . ?
C8 C7 C9 118.2(14) . . ?
C7 C8 C2 120.4(14) . . ?
O2 C1 N1 120(2) . . ?
O2 C1 C2 124.8(16) . . ?
N1 C1 C2 114(2) . . ?
C7 C6 C4 118.6(13) . . ?
C3 C4 C6 121.4(14) . . ?
C3 C4 C5 117.7(16) . . ?
C6 C4 C5 120.6(18) . . ?
C4 C3 C2 119.1(13) . . ?
O3 C5 N2 120(3) . . ?
O3 C5 C4 124(4) . . ?
N2 C5 C4 113(2) . . ?
C1 N1 O1 111(3) . . ?
O4 N2 C5 122(3) . . ?
C11 C10 C9 120.7(17) 5 . ?
C9 C11 C10 124.2(18) . 5 ?
N1 O1 Ga1 116.1(17) . . ?

loop_
_geom_bond_atom_site_label_1
_geom_bond_atom_site_label_2
_geom_bond_distance
_geom_bond_site_symmetry_2
_geom_bond_publ_flag
Ga1 O1 1.98(3) . ?
Ga1 O1 1.98(3) 2_655 ?
Ga1 O1 1.98(3) 3_665 ?
Ga1 O2 2.066(18) . ?
Ga1 O2 2.066(18) 2_655 ?
Ga1 O2 2.066(18) 3_665 ?
C9 C11 1.33(2) . ?
C9 C10 1.41(3) . ?
C9 C7 1.51(2) . ?
O2 C1 1.21(2) . ?
C2 C8 1.404(14) . ?
C2 C3 1.408(14) . ?
C2 C1 1.49(2) . ?
C7 C6 1.399(14) . ?
C7 C8 1.399(15) . ?
C1 N1 1.33(3) . ?
C6 C4 1.418(14) . ?
C4 C3 1.387(15) . ?
C4 C5 1.46(3) . ?
C5 O3 1.20(2) . ?
C5 N2 1.42(3) . ?
N1 O1 1.40(4) . ?
N2 O4 1.32(4) . ?
C10 C11 1.392(18) 5 ?
C11 C10 1.392(18) 5 ?
